data_9000880
loop_
_publ_author_name
'Hazen, R. M.'
'Finger, L. W.'

_publ_section_title
;High-pressure and high-temperature crystallographic study of the gillespite
 I-II phase transition P = 21 kbar
;
_journal_name_full 'American Mineralogist'
_journal_page_first 595
_journal_page_last 603
_journal_volume 68
_journal_year 1983
_chemical_compound_source 'Fresno Co, California, USA'
_chemical_formula_sum 'Ba Fe O10 Si4'
_chemical_name_mineral Gillespite
_space_group_IT_number 18
_symmetry_space_group_name_Hall 'P 2 2ab'
_symmetry_space_group_name_H-M 'P 21 21 2'
_cell_angle_alpha 90
_cell_angle_beta 90
_cell_angle_gamma 90
_cell_length_a 7.4985
_cell_length_b 7.3223
_cell_length_c 7.920
_cell_formula_units_Z 2
_cell_volume 434.858
_database_code_amcsd 0000899
_diffrn_ambient_pressure 2.1e+06
_exptl_crystal_density_diffrn 3.555
_cod_original_formula_sum 'Ba Fe Si4 O10'
_cod_database_code 9000880

loop_
_space_group_symop_operation_xyz
x,y,z
1/2-x,1/2+y,-z
1/2+x,1/2-y,-z
-x,-y,z

loop_
_atom_site_aniso_label
_atom_site_aniso_U_11
_atom_site_aniso_U_22
_atom_site_aniso_U_33
_atom_site_aniso_U_12
_atom_site_aniso_U_13
_atom_site_aniso_U_23
Ba 0.01196 0.00139 0.01780 -0.00640 0.00000 0.00000
Fe 0.00741 0.00733 0.01525 -0.00139 0.00000 0.00000
Si1 0.00940 0.00788 0.01271 0.00111 -0.00602 0.00000
Si2 0.00570 0.00625 0.05084 -0.00083 0.00301 -0.00588
O1 0.01994 0.02445 0.19067 0.00167 -0.00301 -0.01763

loop_
_atom_site_label
_atom_site_fract_x
_atom_site_fract_y
_atom_site_fract_z
_atom_site_U_iso_or_equiv
Ba 0.00000 0.00000 -0.02670 ?
Fe 0.50000 0.00000 0.18460 ?
Si1 0.21860 0.68650 0.32760 ?
Si2 0.18680 0.25640 0.29460 ?
O1 0.26280 0.18290 0.47410 ?
O2 0.21460 0.47630 0.27610 0.01646
O3 0.97270 0.22190 0.26860 0.01773
O4 0.62850 0.22410 0.24000 0.01520
O5 0.28130 0.15630 0.14010 0.01267

loop_
_cod_related_entry_id
_cod_related_entry_database
_cod_related_entry_code
1 AMCSD 0000899
